data_1550586
loop_
_publ_author_name
'Lu, Guang-Zhao'
'Su, ning'
'Yang, Huiqing'
'Zhu, Qi'
'Zhang, Wen-Wei'
'Zheng, Youxuan'
'Zhou, Liang'
'Zuo, Jing-Lin'
'Chen, Zhao-Xu'
'Zhang, Hongjie'

_publ_section_title
;
 Rapid room temperature synthesis of red iridium(III) complexes containing
 four-membered Ir-S-C-S chelating ring for highly efficient OLEDs with EQE
 over 30%
;
_journal_name_full 'Chemical Science'
_journal_paper_doi 10.1039/C8SC05605F
_journal_year 2019
_chemical_formula_sum 'C37 H30 F6 Ir N5 S2'
_chemical_formula_weight 914.98
_space_group_crystal_system monoclinic
_space_group_IT_number 14
_space_group_name_Hall '-P 2yn'
_space_group_name_H-M_alt 'P 1 21/n 1'
_symmetry_space_group_name_Hall '-P 2yn'
_symmetry_space_group_name_H-M 'P 1 21/n 1'
_atom_sites_solution_hydrogens mixed
_audit_creation_method SHELXL-2016/6
_audit_update_record
;
2018-03-26 deposited with the CCDC.
2019-02-11 downloaded from the CCDC.
;
_cell_angle_alpha 90
_cell_angle_beta 92.347(2)
_cell_angle_gamma 90
_cell_formula_units_Z 8
_cell_length_a 13.9038(13)
_cell_length_b 34.924(3)
_cell_length_c 15.0724(15)
_cell_measurement_reflns_used 3457
_cell_measurement_temperature 296(2)
_cell_measurement_theta_max 26.21
_cell_measurement_theta_min 2.43
_cell_volume 7312.7(12)
_computing_cell_refinement 'Bruker SAINT'
_computing_data_collection 'Bruker APEX2'
_computing_data_reduction 'Bruker SAINT'
_computing_molecular_graphics 'Bruker SHELXTL'
_computing_publication_material 'Bruker SHELXTL'
_computing_structure_refinement 'SHELXL-2016/6 (Sheldrick, 2016)'
_computing_structure_solution 'SHELXT 2014/5 (Sheldrick, 2014)'
_diffrn_ambient_temperature 296(2)
_diffrn_measured_fraction_theta_full 0.999
_diffrn_measured_fraction_theta_max 0.999
_diffrn_measurement_device_type 'Bruker APEX-II CCD'
_diffrn_measurement_method '\f and \w scans'
_diffrn_radiation_type MoK\a
_diffrn_radiation_wavelength 0.71073
_diffrn_reflns_av_R_equivalents 0.0563
_diffrn_reflns_av_unetI/netI 0.0639
_diffrn_reflns_Laue_measured_fraction_full 0.999
_diffrn_reflns_Laue_measured_fraction_max 0.999
_diffrn_reflns_limit_h_max 16
_diffrn_reflns_limit_h_min -14
_diffrn_reflns_limit_k_max 41
_diffrn_reflns_limit_k_min -37
_diffrn_reflns_limit_l_max 17
_diffrn_reflns_limit_l_min -17
_diffrn_reflns_number 41033
_diffrn_reflns_point_group_measured_fraction_full 0.999
_diffrn_reflns_point_group_measured_fraction_max 0.999
_diffrn_reflns_theta_full 25.010
_diffrn_reflns_theta_max 25.010
_diffrn_reflns_theta_min 1.473
_exptl_absorpt_coefficient_mu 3.831
_exptl_crystal_density_diffrn 1.662
_exptl_crystal_F_000 3600
_exptl_crystal_size_max 0.270
_exptl_crystal_size_mid 0.250
_exptl_crystal_size_min 0.220
_refine_diff_density_max 1.035
_refine_diff_density_min -0.836
_refine_diff_density_rms 0.114
_refine_ls_extinction_method none
_refine_ls_goodness_of_fit_ref 1.022
_refine_ls_hydrogen_treatment constr
_refine_ls_matrix_type full
_refine_ls_number_parameters 1033
_refine_ls_number_reflns 12875
_refine_ls_number_restraints 613
_refine_ls_restrained_S_all 1.041
_refine_ls_R_factor_all 0.0689
_refine_ls_R_factor_gt 0.0440
_refine_ls_shift/su_max 0.009
_refine_ls_shift/su_mean 0.000
_refine_ls_structure_factor_coef Fsqd
_refine_ls_weighting_details 'w=1/[\s^2^(Fo^2^)+(0.0434P)^2^+16.3778P] where P=(Fo^2^+2Fc^2^)/3'
_refine_ls_weighting_scheme calc
_refine_ls_wR_factor_gt 0.0995
_refine_ls_wR_factor_ref 0.1127
_reflns_Friedel_coverage 0.000
_reflns_number_gt 9466
_reflns_number_total 12875
_reflns_threshold_expression 'I > 2\s(I)'
_cod_data_source_file c8sc05605f2.cif
_cod_data_source_block qq_CCDC1
_cod_database_code 1550586
_shelx_shelxl_version_number 2016/6
_shelx_space_group_comment
;
The symmetry employed for this shelxl refinement is uniquely defined
by the following loop, which should always be used as a source of
symmetry information in preference to the above space-group names.
They are only intended as comments.
;
_shelx_estimated_absorpt_t_min 0.424
_shelx_estimated_absorpt_t_max 0.486

loop_
_space_group_symop_operation_xyz
'x, y, z'
'-x+1/2, y+1/2, -z+1/2'
'-x, -y, -z'
'x-1/2, -y-1/2, z-1/2'

loop_
_atom_site_label
_atom_site_type_symbol
_atom_site_fract_x
_atom_site_fract_y
_atom_site_fract_z
_atom_site_U_iso_or_equiv
_atom_site_adp_type
_atom_site_occupancy
_atom_site_site_symmetry_order
_atom_site_calc_flag
_atom_site_refinement_flags_posn
_atom_site_refinement_flags_adp
_atom_site_refinement_flags_occupancy
_atom_site_disorder_assembly
_atom_site_disorder_group
C1 C 0.6784(6) 0.3080(2) 0.7910(5) 0.058(2) Uani 1 1 d . U . . .
C2 C 0.6009(7) 0.3247(2) 0.8291(6) 0.071(2) Uani 1 1 d . U . . .
H2 H 0.609450 0.343246 0.873080 0.085 Uiso 1 1 calc R U . . .
C3 C 0.5153(6) 0.3139(2) 0.8020(6) 0.069(2) Uani 1 1 d . U . . .
H3 H 0.463369 0.325280 0.828604 0.083 Uiso 1 1 calc DR U . . .
C4 C 0.4944(5) 0.28605(18) 0.7348(4) 0.0428(16) Uani 1 1 d . U . . .
C5 C 0.5731(5) 0.26985(17) 0.6939(5) 0.0422(16) Uani 1 1 d . U . . .
C6 C 0.6652(5) 0.28088(19) 0.7262(5) 0.0507(18) Uani 1 1 d . U . . .
H6 H 0.718852 0.269400 0.702661 0.061 Uiso 1 1 calc R U . . .
C7 C 0.4012(5) 0.26966(18) 0.7051(5) 0.0434(16) Uani 1 1 d . U . . .
C8 C 0.3056(5) 0.27929(19) 0.7310(5) 0.0462(17) Uani 1 1 d . U . . .
C9 C 0.2742(6) 0.3074(3) 0.7920(6) 0.075(2) Uani 1 1 d . U . . .
H9 H 0.321414 0.323066 0.818197 0.089 Uiso 1 1 calc DR U . . .
C10 C 0.1873(7) 0.3133(3) 0.8146(7) 0.083(3) Uani 1 1 d . U . . .
H10 H 0.174672 0.331694 0.857067 0.100 Uiso 1 1 calc R U . . .
C11 C 0.1137(7) 0.2925(3) 0.7762(7) 0.080(3) Uani 1 1 d . U . . .
H11 H 0.050762 0.296688 0.792533 0.096 Uiso 1 1 calc R U . . .
C12 C 0.1329(6) 0.2656(2) 0.7138(6) 0.068(2) Uani 1 1 d . U . . .
H12 H 0.082585 0.251864 0.686516 0.082 Uiso 1 1 calc R U . . .
C13 C 0.2272(5) 0.2584(2) 0.6904(6) 0.0536(19) Uani 1 1 d . U . . .
C14 C 0.3296(6) 0.2237(2) 0.6097(6) 0.064(2) Uani 1 1 d . . . . .
H14 H 0.339365 0.204440 0.568360 0.077 Uiso 1 1 calc R U . . .
C15 C 0.5287(6) 0.27082(19) 0.5014(5) 0.0497(18) Uani 1 1 d . U . . .
C16 C 0.4428(6) 0.2877(2) 0.4701(5) 0.062(2) Uani 1 1 d . U . . .
H16 H 0.387061 0.283331 0.500618 0.074 Uiso 1 1 calc R U . A 1
C18 C 0.5173(9) 0.3183(3) 0.3493(7) 0.100(3) Uani 1 1 d . U . . .
H18 H 0.513704 0.334357 0.300066 0.120 Uiso 1 1 calc R U . B 1
C19 C 0.6014(8) 0.3022(3) 0.3760(7) 0.085(3) Uani 1 1 d . U . . .
H19 H 0.655022 0.305978 0.342172 0.102 Uiso 1 1 calc R U . . .
C20 C 0.6112(7) 0.2794(2) 0.4544(5) 0.061(2) Uani 1 1 d . U . . .
C21 C 0.6980(6) 0.2603(2) 0.4880(6) 0.060(2) Uani 1 1 d . U . . .
C22 C 0.7948(7) 0.2669(3) 0.4681(6) 0.076(3) Uani 1 1 d . U . . .
C23 C 0.8299(8) 0.2976(3) 0.4152(7) 0.105(3) Uani 1 1 d . U . . .
H23 H 0.786480 0.315996 0.393986 0.126 Uiso 1 1 calc R U . . .
C24 C 0.9218(10) 0.3009(4) 0.3951(9) 0.125(4) Uani 1 1 d . U . . .
H24 H 0.941035 0.321245 0.360180 0.150 Uiso 1 1 calc R U . . .
C25 C 0.9884(10) 0.2745(4) 0.4254(10) 0.125(5) Uani 1 1 d . U . . .
H25 H 1.051513 0.276418 0.407772 0.149 Uiso 1 1 calc R U . . .
C26 C 0.9635(8) 0.2448(4) 0.4824(9) 0.114(4) Uani 1 1 d . U . . .
H26 H 1.009346 0.227749 0.505554 0.137 Uiso 1 1 calc R U . . .
C27 C 0.8656(7) 0.2418(3) 0.5032(8) 0.084(3) Uani 1 1 d . U . . .
C28 C 0.7538(6) 0.2104(2) 0.5815(7) 0.072(3) Uani 1 1 d . . . . .
H28 H 0.738516 0.191494 0.621941 0.086 Uiso 1 1 calc R U . . .
C29 C 0.7781(8) 0.3184(3) 0.8237(7) 0.083(3) Uani 1 1 d . U . . .
N6 N 0.6046(5) 1.0804(2) 0.0984(5) 0.0662(19) Uani 1 1 d . . . . .
C67 C 0.6283(8) 1.1086(3) 0.0284(7) 0.092(3) Uani 1 1 d . U . . .
H67 H 0.697561 1.106162 0.020065 0.110 Uiso 1 1 calc R U . . .
C68 C 0.5803(12) 1.0996(5) -0.0583(9) 0.168(6) Uani 1 1 d . U . . .
H68A H 0.605874 1.076110 -0.080719 0.252 Uiso 1 1 calc R U . . .
H68B H 0.591365 1.119929 -0.099437 0.252 Uiso 1 1 calc R U . . .
H68C H 0.512341 1.096759 -0.051133 0.252 Uiso 1 1 calc R U . . .
C69 C 0.6129(11) 1.1486(4) 0.0614(9) 0.147(5) Uani 1 1 d . U . . .
H69A H 0.623644 1.166481 0.014499 0.221 Uiso 1 1 calc R U . . .
H69B H 0.657030 1.153670 0.110576 0.221 Uiso 1 1 calc R U . . .
H69C H 0.548036 1.151123 0.080166 0.221 Uiso 1 1 calc R U . . .
C70 C 0.5015(6) 1.0779(3) 0.1226(7) 0.081(3) Uani 1 1 d . U . . .
H70 H 0.467406 1.096523 0.084219 0.097 Uiso 1 1 calc R U . . .
C71 C 0.4566(7) 1.0389(4) 0.0978(9) 0.124(5) Uani 1 1 d . U . . .
H71A H 0.481801 1.019630 0.137757 0.186 Uiso 1 1 calc R U . . .
H71B H 0.472000 1.032409 0.038092 0.186 Uiso 1 1 calc R U . . .
H71C H 0.387966 1.040296 0.101887 0.186 Uiso 1 1 calc R U . . .
C72 C 0.4873(7) 1.0916(3) 0.2158(7) 0.107(4) Uani 1 1 d . U . . .
H72A H 0.528190 1.077233 0.256447 0.160 Uiso 1 1 calc R U . . .
H72B H 0.421294 1.087968 0.230228 0.160 Uiso 1 1 calc R U . . .
H72C H 0.503312 1.118268 0.220133 0.160 Uiso 1 1 calc R U . . .
C31 C 0.5343(5) 0.14631(18) 0.5934(5) 0.0457(17) Uani 1 1 d . . . . .
N1 N 0.5342(4) 0.10855(16) 0.5912(5) 0.0586(17) Uani 1 1 d . . . . .
C32 C 0.5222(7) 0.0866(3) 0.5057(8) 0.091(3) Uani 1 1 d . U . . .
H32 H 0.513708 0.110014 0.470379 0.109 Uiso 1 1 calc R U . . .
C33 C 0.4293(9) 0.0739(5) 0.4840(9) 0.163(6) Uani 1 1 d . U . . .
H33A H 0.415485 0.051675 0.518699 0.245 Uiso 1 1 calc R U . . .
H33B H 0.424280 0.067475 0.422015 0.245 Uiso 1 1 calc R U . . .
H33C H 0.383999 0.093783 0.496148 0.245 Uiso 1 1 calc R U . . .
C34 C 0.6094(10) 0.0768(5) 0.4645(9) 0.160(6) Uani 1 1 d . U . . .
H34A H 0.636307 0.054214 0.491886 0.240 Uiso 1 1 calc R U . . .
H34B H 0.654398 0.097581 0.471535 0.240 Uiso 1 1 calc R U . . .
H34C H 0.596231 0.072149 0.402471 0.240 Uiso 1 1 calc R U . . .
C35 C 0.552128 0.084891 0.672277 0.092 Uani 1 1 d . U . . .
H35 H 0.549122 0.061211 0.637389 0.111 Uiso 0.999 1 d DR U P . .
C36 C 0.4729(10) 0.0749(5) 0.7231(9) 0.195(7) Uani 1 1 d . U . . .
H36A H 0.429237 0.059186 0.688124 0.293 Uiso 1 1 calc R U . . .
H36B H 0.440324 0.097749 0.740788 0.293 Uiso 1 1 calc R U . . .
H36C H 0.495149 0.061037 0.774929 0.293 Uiso 1 1 calc R U . . .
C37 C 0.6473(8) 0.0773(4) 0.6942(8) 0.151(6) Uani 1 1 d . U . . .
H37A H 0.650828 0.063005 0.748735 0.226 Uiso 1 1 d DR U . . .
H37B H 0.679884 0.101297 0.702630 0.226 Uiso 1 1 d R U . . .
H37C H 0.677317 0.062921 0.648633 0.226 Uiso 0.999 1 d R U P . .
C38 C 0.8591(5) 1.03022(18) 0.4078(5) 0.0390(15) Uani 1 1 d . U . . .
C39 C 0.8792(5) 1.05445(19) 0.4823(5) 0.0440(16) Uani 1 1 d . U . . .
C40 C 0.9014(7) 1.0444(2) 0.5720(6) 0.078(3) Uani 1 1 d . U . . .
H40 H 0.907248 1.018464 0.584678 0.093 Uiso 1 1 calc DR U . . .
C41 C 0.9143(8) 1.0679(3) 0.6380(6) 0.087(3) Uani 1 1 d . U . . .
H41 H 0.924307 1.058687 0.695529 0.105 Uiso 1 1 calc R U . . .
C42 C 0.9130(7) 1.1065(3) 0.6213(7) 0.081(3) Uani 1 1 d . U . . .
H42 H 0.922262 1.123654 0.668043 0.097 Uiso 1 1 calc R U . . .
C43 C 0.8985(6) 1.1199(2) 0.5374(6) 0.067(2) Uani 1 1 d . U . . .
H43 H 0.899771 1.146120 0.526609 0.081 Uiso 1 1 calc R U . . .
C44 C 0.8813(5) 1.0942(2) 0.4666(5) 0.0500(18) Uani 1 1 d . U . . .
C45 C 0.8523(6) 1.0853(2) 0.3192(5) 0.059(2) Uani 1 1 d . . . . .
H45 H 0.843099 1.095600 0.262614 0.071 Uiso 1 1 calc R U . . .
C46 C 0.8493(5) 0.98831(19) 0.4048(5) 0.0463(17) Uani 1 1 d . U . . .
C47 C 0.8455(7) 0.9622(2) 0.4750(6) 0.083(3) Uani 1 1 d . U . . .
H47 H 0.848601 0.972056 0.532290 0.100 Uiso 1 1 calc DR U . . .
C48 C 0.8380(8) 0.9248(2) 0.4667(6) 0.083(3) Uani 1 1 d . U . . .
H48 H 0.840018 0.909037 0.516395 0.100 Uiso 1 1 calc R U . C 1
C50 C 0.8259(5) 0.9332(2) 0.3105(5) 0.0498(18) Uani 1 1 d . U . . .
H50 H 0.818577 0.922240 0.254343 0.060 Uiso 1 1 calc R U . D 1
C51 C 0.8354(5) 0.97296(18) 0.3171(5) 0.0422(16) Uani 1 1 d . U . . .
C52 C 0.9677(5) 1.00589(18) 0.1944(5) 0.0438(16) Uani 1 1 d . U . . .
C53 C 1.0441(5) 1.0263(2) 0.2374(5) 0.0515(18) Uani 1 1 d . U . . .
H53 H 1.030641 1.042427 0.284379 0.062 Uiso 1 1 calc R U . . .
C54 C 1.1367(6) 1.0231(2) 0.2122(5) 0.060(2) Uani 1 1 d . U . . .
C55 C 1.1597(6) 0.9983(3) 0.1431(6) 0.076(2) Uani 1 1 d . U . . .
H55 H 1.222988 0.995262 0.126713 0.091 Uiso 1 1 calc R U . . .
C56 C 1.0893(6) 0.9796(2) 0.1024(6) 0.073(2) Uani 1 1 d . U . . .
H56 H 1.104188 0.964945 0.053394 0.088 Uiso 1 1 calc DR U . . .
C57 C 0.9922(5) 0.97999(19) 0.1271(5) 0.0434(16) Uani 1 1 d . U . . .
C58 C 0.9095(5) 0.9583(2) 0.0891(5) 0.0466(17) Uani 1 1 d . U . . .
C59 C 0.9083(6) 0.9271(2) 0.0291(5) 0.0565(19) Uani 1 1 d . U . . .
C60 C 0.9843(8) 0.9078(3) -0.0104(7) 0.100(3) Uani 1 1 d . U . . .
H60 H 1.045746 0.916758 0.004717 0.120 Uiso 1 1 calc DR U . . .
C61 C 0.9803(10) 0.8792(3) -0.0648(8) 0.115(4) Uani 1 1 d . U . . .
H61 H 1.035901 0.869081 -0.087705 0.138 Uiso 1 1 calc R U . . .
C62 C 0.8928(9) 0.8646(3) -0.0876(7) 0.096(3) Uani 1 1 d . U . . .
H62 H 0.887963 0.844386 -0.127798 0.115 Uiso 1 1 calc R U . . .
C63 C 0.8117(8) 0.8789(3) -0.0526(6) 0.086(3) Uani 1 1 d . U . . .
H63 H 0.752255 0.867808 -0.066986 0.103 Uiso 1 1 calc R U . . .
C64 C 0.8177(7) 0.9102(2) 0.0049(6) 0.064(2) Uani 1 1 d . U . . .
C65 C 0.7409(6) 0.9531(3) 0.0913(6) 0.074(3) Uani 1 1 d . . . . .
H65 H 0.683726 0.963276 0.110861 0.089 Uiso 1 1 calc R U . . .
C66 C 0.6737(5) 1.0587(2) 0.1354(5) 0.0532(19) Uani 1 1 d . . . . .
C73 C 1.2153(6) 1.0458(3) 0.2578(7) 0.083(3) Uani 1 1 d . U . . .
C17 C 0.4374(7) 0.3106(3) 0.3960(7) 0.085(3) Uani 1 1 d D U . E 1
C30 C 0.3426(8) 0.3273(3) 0.3645(8) 0.117(4) Uani 1 1 d D U . E 1
F1 F 0.3239(12) 0.3156(5) 0.2784(11) 0.150(8) Uani 0.504(17) 1 d D U P E 1
F2 F 0.3548(11) 0.3666(4) 0.3547(12) 0.141(7) Uani 0.504(17) 1 d D U P E 1
F3 F 0.2680(12) 0.3207(5) 0.4137(12) 0.147(7) Uani 0.504(17) 1 d D U P E 1
C49 C 0.8271(6) 0.90979(18) 0.3832(6) 0.0606(19) Uani 0.537(11) 1 d D U P F 1
C74 C 0.8235(16) 0.8667(3) 0.374(2) 0.062(5) Uani 0.537(11) 1 d D U P F 1
F10 F 0.8267(9) 0.8551(3) 0.2955(8) 0.091(4) Uani 0.537(11) 1 d . U P F 1
F11 F 0.8655(8) 0.8471(3) 0.4337(7) 0.087(4) Uani 0.537(11) 1 d . U P F 1
F12 F 0.7214(8) 0.8587(3) 0.3894(8) 0.089(4) Uani 0.537(11) 1 d . U P F 1
C49' C 0.8271(6) 0.90979(18) 0.3832(6) 0.0606(19) Uani 0.463(11) 1 d D U P F 2
C74' C 0.801(2) 0.8681(4) 0.372(3) 0.064 Uani 0.4631 1 d D U P F 2
F10' F 0.7399(11) 0.8589(4) 0.3155(12) 0.112(5) Uani 0.463(11) 1 d . U P F 2
F11' F 0.7921(11) 0.8501(4) 0.4432(9) 0.095(5) Uani 0.463(11) 1 d . U P F 2
F12' F 0.8858(10) 0.8508(3) 0.3350(9) 0.085(4) Uani 0.463(11) 1 d . U P F 2
F4 F 0.8252(9) 0.3354(5) 0.7549(9) 0.113(5) Uani 0.557(17) 1 d . U P G 1
F5 F 0.7776(8) 0.3438(3) 0.8912(10) 0.094(4) Uani 0.557(17) 1 d . U P G 1
F6 F 0.8355(8) 0.2902(3) 0.8429(9) 0.094(4) Uani 0.557(17) 1 d . U P G 1
F7 F 1.2742(11) 1.0586(5) 0.2043(10) 0.124(5) Uani 0.576(18) 1 d . U P H 1
F8 F 1.1806(7) 1.0738(3) 0.3120(7) 0.078(4) Uani 0.576(18) 1 d . U P H 1
F9 F 1.2651(8) 1.0245(3) 0.3159(9) 0.087(4) Uani 0.576(18) 1 d . U P H 1
F1' F 0.3338(12) 0.3449(6) 0.2957(13) 0.146(7) Uani 0.496(17) 1 d . U P E 2
F2' F 0.3090(11) 0.3526(5) 0.4278(12) 0.133(7) Uani 0.496(17) 1 d . U P E 2
F3' F 0.2654(11) 0.3010(5) 0.3618(11) 0.125(6) Uani 0.496(17) 1 d . U P E 2
F4' F 0.8453(12) 0.3096(6) 0.7691(12) 0.114(6) Uani 0.443(17) 1 d . U P G 2
F5' F 0.7922(10) 0.3535(4) 0.8408(12) 0.093(5) Uani 0.443(17) 1 d . U P G 2
F6' F 0.8010(11) 0.2958(4) 0.8965(12) 0.102(6) Uani 0.443(17) 1 d . U P G 2
F7' F 1.2477(9) 1.0746(4) 0.2075(8) 0.064(4) Uani 0.424(18) 1 d . U P H 2
F8' F 1.2049(14) 1.0535(7) 0.3335(14) 0.121(7) Uani 0.424(18) 1 d . U P H 2
F9' F 1.3010(13) 1.0238(5) 0.2644(15) 0.112(6) Uani 0.424(18) 1 d . U P H 2
Ir1 Ir 0.54395(2) 0.23125(2) 0.59750(2) 0.04119(9) Uani 1 1 d . . . . .
Ir2 Ir 0.82821(2) 1.01121(2) 0.21819(2) 0.04192(9) Uani 1 1 d . . . . .
N2 N 0.6798(4) 0.23309(16) 0.5495(4) 0.0531(16) Uani 1 1 d . . . . .
N3 N 0.8430(5) 0.2129(2) 0.5607(7) 0.090(3) Uani 1 1 d . . . . .
N4 N 0.4099(4) 0.24171(15) 0.6444(4) 0.0428(14) Uani 1 1 d . . . . .
N5 N 0.2413(5) 0.23067(18) 0.6285(5) 0.069(2) Uani 1 1 d . . . . .
N7 N 0.8250(4) 0.97054(16) 0.1214(4) 0.0467(14) Uani 1 1 d . . . . .
N8 N 0.7339(6) 0.9236(2) 0.0377(5) 0.088(2) Uani 1 1 d . . . . .
N9 N 0.8477(4) 1.04645(14) 0.3258(4) 0.0406(13) Uani 1 1 d . . . . .
N10 N 0.8682(5) 1.10926(16) 0.3836(5) 0.0635(18) Uani 1 1 d . . . . .
S1 S 0.56067(15) 0.17300(5) 0.68822(13) 0.0522(5) Uani 1 1 d . . . . .
S2 S 0.50986(14) 0.17507(5) 0.50234(13) 0.0505(5) Uani 1 1 d . . . . .
S3 S 0.79197(14) 1.06073(6) 0.10663(13) 0.0553(5) Uani 1 1 d . . . . .
S4 S 0.65578(14) 1.02552(6) 0.21799(15) 0.0581(5) Uani 1 1 d . . . . .

loop_
_atom_site_aniso_label
_atom_site_aniso_U_11
_atom_site_aniso_U_22
_atom_site_aniso_U_33
_atom_site_aniso_U_23
_atom_site_aniso_U_13
_atom_site_aniso_U_12
C1 0.069(5) 0.049(4) 0.056(5) 0.001(4) -0.011(4) -0.008(4)
C2 0.080(6) 0.072(5) 0.060(5) -0.030(4) -0.004(5) -0.021(5)
C3 0.081(6) 0.069(5) 0.058(5) -0.023(4) 0.016(4) -0.002(4)
C4 0.059(4) 0.034(3) 0.035(4) 0.000(3) 0.007(3) -0.003(3)
C5 0.060(4) 0.024(3) 0.042(4) 0.011(3) 0.004(3) -0.003(3)
C6 0.060(5) 0.040(4) 0.052(5) 0.002(3) -0.002(4) 0.000(3)
C7 0.059(4) 0.034(3) 0.038(4) 0.008(3) 0.004(3) 0.001(3)
C8 0.058(4) 0.034(4) 0.047(4) 0.005(3) 0.011(3) -0.001(3)
C9 0.086(6) 0.073(5) 0.065(6) -0.021(4) 0.010(5) 0.002(5)
C10 0.079(6) 0.090(6) 0.084(7) -0.026(5) 0.028(5) 0.022(5)
C11 0.065(6) 0.096(7) 0.080(7) -0.006(5) 0.023(5) 0.012(5)
C12 0.049(5) 0.066(5) 0.090(6) 0.001(5) 0.014(4) -0.006(4)
C13 0.054(4) 0.042(4) 0.066(5) 0.004(4) 0.012(4) -0.007(3)
C14 0.054(5) 0.054(5) 0.084(7) -0.021(4) 0.002(4) -0.018(4)
C15 0.077(5) 0.036(4) 0.037(4) -0.005(3) 0.012(4) -0.005(4)
C16 0.086(6) 0.053(4) 0.046(5) 0.011(4) 0.012(4) 0.007(4)
C18 0.134(9) 0.096(7) 0.071(7) 0.040(5) 0.022(6) 0.014(6)
C19 0.113(7) 0.076(6) 0.070(6) 0.012(5) 0.043(5) -0.007(5)
C20 0.094(6) 0.043(4) 0.049(5) -0.001(3) 0.022(4) -0.011(4)
C21 0.078(5) 0.045(4) 0.059(5) -0.018(4) 0.028(4) -0.013(4)
C22 0.087(6) 0.073(6) 0.071(6) -0.032(5) 0.039(5) -0.030(5)
C23 0.119(8) 0.103(7) 0.095(7) -0.020(6) 0.044(6) -0.055(6)
C24 0.124(9) 0.141(10) 0.115(9) -0.032(8) 0.061(8) -0.067(8)
C25 0.106(9) 0.139(10) 0.133(10) -0.072(8) 0.063(8) -0.051(7)
C26 0.085(7) 0.118(8) 0.145(9) -0.079(7) 0.049(6) -0.028(6)
C27 0.073(6) 0.074(6) 0.109(8) -0.054(6) 0.044(6) -0.025(5)
C28 0.075(6) 0.039(5) 0.103(8) -0.012(5) 0.017(5) 0.003(4)
C29 0.107(8) 0.059(6) 0.080(7) -0.015(5) -0.027(6) 0.003(5)
N6 0.055(4) 0.081(5) 0.063(5) 0.002(4) 0.004(3) 0.020(4)
C67 0.106(8) 0.103(8) 0.066(7) 0.021(6) 0.000(6) 0.042(6)
C68 0.225(16) 0.205(15) 0.072(10) 0.019(10) -0.012(10) 0.027(13)
C69 0.214(15) 0.099(9) 0.129(12) 0.029(8) 0.022(10) 0.044(10)
C70 0.048(5) 0.107(7) 0.087(7) -0.012(6) -0.005(5) 0.017(5)
C71 0.064(7) 0.168(12) 0.139(11) -0.059(9) -0.004(7) 0.013(7)
C72 0.066(6) 0.151(10) 0.105(9) -0.048(8) 0.019(6) 0.019(6)
C31 0.054(4) 0.031(4) 0.053(5) -0.005(3) 0.006(3) -0.001(3)
N1 0.057(4) 0.036(3) 0.084(5) -0.004(3) 0.012(3) 0.001(3)
C32 0.091(7) 0.061(6) 0.121(9) -0.045(6) 0.014(6) -0.006(5)
C33 0.110(10) 0.244(17) 0.134(12) -0.083(12) -0.012(9) -0.024(11)
C34 0.132(11) 0.257(17) 0.092(10) -0.062(11) 0.019(8) 0.027(11)
C35 0.083 0.067 0.127 0.056 0.007 0.005
C36 0.167(14) 0.29(2) 0.133(13) 0.085(14) 0.012(11) -0.040(14)
C37 0.118(10) 0.211(15) 0.122(11) 0.049(10) -0.023(8) 0.049(10)
C38 0.042(4) 0.033(3) 0.043(4) 0.000(3) 0.010(3) 0.002(3)
C39 0.041(4) 0.041(4) 0.050(4) -0.003(3) 0.002(3) 0.001(3)
C40 0.118(7) 0.054(5) 0.060(6) 0.000(4) -0.009(5) 0.002(5)
C41 0.132(8) 0.073(6) 0.055(6) -0.011(5) -0.020(5) -0.020(6)
C42 0.101(7) 0.070(6) 0.071(6) -0.027(5) 0.000(5) -0.003(5)
C43 0.083(6) 0.041(4) 0.078(6) -0.018(4) -0.001(5) 0.000(4)
C44 0.050(4) 0.041(4) 0.059(5) -0.004(4) 0.001(4) 0.005(3)
C45 0.086(6) 0.037(4) 0.054(5) 0.001(4) -0.002(4) 0.002(4)
C46 0.052(4) 0.043(4) 0.045(4) 0.005(3) 0.013(3) -0.001(3)
C47 0.159(8) 0.047(5) 0.046(5) 0.003(4) 0.020(5) -0.006(5)
C48 0.153(7) 0.036(4) 0.062(6) 0.009(4) 0.019(5) -0.003(5)
C50 0.056(4) 0.044(4) 0.050(4) -0.008(3) 0.010(3) -0.005(3)
C51 0.042(4) 0.037(4) 0.049(4) -0.006(3) 0.007(3) -0.001(3)
C52 0.053(4) 0.037(4) 0.041(4) 0.003(3) 0.007(3) 0.001(3)
C53 0.054(4) 0.055(4) 0.047(5) -0.001(4) 0.009(4) -0.002(4)
C54 0.054(5) 0.077(5) 0.048(5) 0.007(4) 0.007(4) -0.008(4)
C55 0.041(4) 0.115(7) 0.072(6) -0.008(5) 0.008(4) 0.001(5)
C56 0.060(5) 0.101(6) 0.060(6) -0.018(5) 0.013(4) 0.017(5)
C57 0.050(4) 0.045(4) 0.036(4) 0.001(3) 0.010(3) 0.006(3)
C58 0.059(4) 0.046(4) 0.035(4) 0.008(3) 0.008(3) 0.010(3)
C59 0.086(5) 0.039(4) 0.046(4) 0.001(3) 0.012(4) 0.011(4)
C60 0.110(7) 0.083(6) 0.111(8) -0.032(6) 0.039(6) 0.001(6)
C61 0.144(9) 0.087(7) 0.117(8) -0.059(6) 0.045(7) 0.002(7)
C62 0.143(9) 0.062(6) 0.082(7) -0.026(5) 0.003(7) 0.007(6)
C63 0.120(8) 0.067(6) 0.071(6) -0.021(5) -0.022(6) 0.003(5)
C64 0.093(6) 0.047(4) 0.052(5) -0.008(4) -0.006(4) 0.011(4)
C65 0.056(5) 0.088(7) 0.078(7) -0.031(5) -0.014(5) 0.006(5)
C66 0.051(4) 0.068(5) 0.041(5) -0.010(4) 0.007(3) 0.008(4)
C73 0.057(5) 0.142(9) 0.052(6) 0.014(6) 0.018(4) -0.015(6)
C17 0.105(7) 0.081(6) 0.070(6) 0.027(5) 0.007(5) 0.008(5)
C30 0.143(10) 0.123(9) 0.084(9) 0.052(8) 0.009(7) 0.021(8)
F1 0.150(8) 0.151(8) 0.149(8) 0.000(2) 0.003(2) 0.001(2)
F2 0.142(7) 0.139(7) 0.141(7) 0.001(2) 0.002(2) 0.004(2)
F3 0.146(7) 0.147(7) 0.147(7) 0.003(2) 0.005(2) 0.003(2)
C49 0.085(5) 0.038(4) 0.060(4) 0.001(3) 0.022(4) -0.010(3)
C74 0.083(11) 0.053(7) 0.053(8) -0.003(7) 0.028(10) -0.016(7)
F10 0.097(4) 0.087(4) 0.091(4) -0.002(2) 0.006(2) -0.001(2)
F11 0.089(4) 0.082(4) 0.091(4) 0.003(2) -0.002(2) 0.002(2)
F12 0.089(4) 0.086(4) 0.094(4) -0.002(2) 0.008(2) -0.003(2)
C49' 0.085(5) 0.038(4) 0.060(4) 0.001(3) 0.022(4) -0.010(3)
C74' 0.064 0.064 0.064 0.000 0.003 0.000
F10' 0.113(6) 0.108(6) 0.113(6) 0.000(2) -0.001(2) -0.003(2)
F11' 0.099(5) 0.092(5) 0.094(5) -0.001(2) 0.007(2) -0.003(2)
F12' 0.084(5) 0.082(4) 0.089(5) -0.005(2) 0.006(2) 0.000(2)
F4 0.110(5) 0.113(5) 0.114(5) 0.002(2) 0.003(2) -0.005(2)
F5 0.093(4) 0.096(4) 0.093(5) -0.006(2) 0.001(2) -0.004(2)
F6 0.092(4) 0.093(4) 0.097(5) -0.001(2) -0.001(2) 0.000(2)
F7 0.123(5) 0.125(5) 0.125(5) 0.000(2) 0.008(2) -0.004(2)
F8 0.077(4) 0.078(4) 0.080(4) -0.006(2) 0.0018(19) -0.0025(19)
F9 0.086(4) 0.089(4) 0.087(4) -0.001(2) -0.003(2) -0.0003(19)
F1' 0.147(7) 0.146(7) 0.146(7) 0.003(2) 0.004(2) 0.002(2)
F2' 0.131(7) 0.133(7) 0.133(7) -0.002(2) 0.005(2) 0.003(2)
F3' 0.124(7) 0.124(7) 0.126(7) 0.001(2) 0.002(2) 0.001(2)
F4' 0.111(6) 0.115(6) 0.115(6) -0.003(2) 0.003(2) -0.002(2)
F5' 0.093(5) 0.091(5) 0.095(5) -0.001(2) 0.001(2) -0.005(2)
F6' 0.101(6) 0.104(6) 0.101(6) 0.001(2) 0.000(2) -0.001(2)
F7' 0.063(5) 0.063(5) 0.066(5) 0.003(2) 0.002(2) -0.002(2)
F8' 0.120(7) 0.121(7) 0.120(7) 0.000(2) 0.005(2) -0.003(2)
F9' 0.110(7) 0.112(7) 0.113(7) 0.000(2) 0.002(2) 0.001(2)
Ir1 0.05190(18) 0.03121(15) 0.04090(18) -0.00081(11) 0.00721(12) -0.00267(12)
Ir2 0.04366(17) 0.04147(16) 0.04100(18) -0.00115(12) 0.00626(12) 0.00435(12)
N2 0.059(4) 0.038(3) 0.063(4) -0.010(3) 0.017(3) 0.005(3)
N3 0.056(5) 0.067(5) 0.148(8) -0.029(5) 0.025(5) 0.006(4)
N4 0.051(3) 0.035(3) 0.042(4) 0.001(3) 0.002(3) -0.012(3)
N5 0.045(4) 0.060(4) 0.103(6) -0.024(4) 0.010(4) -0.013(3)
N7 0.048(4) 0.050(3) 0.042(4) -0.004(3) 0.000(3) 0.009(3)
N8 0.092(6) 0.090(6) 0.079(6) -0.029(5) -0.025(5) -0.003(5)
N9 0.049(3) 0.033(3) 0.040(4) -0.001(3) 0.006(3) 0.006(2)
N10 0.095(5) 0.032(3) 0.063(5) -0.003(3) -0.004(4) -0.004(3)
S1 0.0720(13) 0.0408(10) 0.0438(12) 0.0011(8) 0.0028(9) -0.0008(9)
S2 0.0676(12) 0.0415(10) 0.0425(11) -0.0056(8) 0.0042(9) -0.0006(9)
S3 0.0508(11) 0.0677(13) 0.0486(12) 0.0129(10) 0.0145(9) 0.0132(9)
S4 0.0469(11) 0.0672(13) 0.0612(14) 0.0051(10) 0.0145(9) 0.0061(9)

loop_
_atom_type_symbol
_atom_type_description
_atom_type_scat_dispersion_real
_atom_type_scat_dispersion_imag
_atom_type_scat_source
C C 0.0033 0.0016 'International Tables Vol C Tables 4.2.6.8 and 6.1.1.4'
H H 0.0000 0.0000 'International Tables Vol C Tables 4.2.6.8 and 6.1.1.4'
N N 0.0061 0.0033 'International Tables Vol C Tables 4.2.6.8 and 6.1.1.4'
F F 0.0171 0.0103 'International Tables Vol C Tables 4.2.6.8 and 6.1.1.4'
S S 0.1246 0.1234 'International Tables Vol C Tables 4.2.6.8 and 6.1.1.4'
Ir Ir -1.4442 7.9887 'International Tables Vol C Tables 4.2.6.8 and 6.1.1.4'

loop_
_geom_angle_atom_site_label_1
_geom_angle_atom_site_label_2
_geom_angle_atom_site_label_3
_geom_angle
C6 C1 C2 120.6(7)
C6 C1 C29 119.9(8)
C2 C1 C29 119.4(8)
C3 C2 C1 118.0(8)
C3 C2 H2 121.0
C1 C2 H2 121.0
C2 C3 C4 125.5(8)
C2 C3 H3 117.3
C4 C3 H3 117.3
C5 C4 C3 116.6(6)
C5 C4 C7 113.9(6)
C3 C4 C7 129.4(7)
C4 C5 C6 117.1(7)
C4 C5 Ir1 116.8(5)
C6 C5 Ir1 126.0(5)
C1 C6 C5 122.1(7)
C1 C6 H6 119.0
C5 C6 H6 119.0
N4 C7 C8 117.6(6)
N4 C7 C4 112.7(6)
C8 C7 C4 129.7(6)
C9 C8 C13 112.3(7)
C9 C8 C7 130.3(7)
C13 C8 C7 117.4(6)
C10 C9 C8 126.6(9)
C10 C9 H9 116.7
C8 C9 H9 116.7
C9 C10 C11 120.1(9)
C9 C10 H10 120.0
C11 C10 H10 120.0
C12 C11 C10 119.6(8)
C12 C11 H11 120.2
C10 C11 H11 120.2
C11 C12 C13 120.7(8)
C11 C12 H12 119.6
C13 C12 H12 119.6
N5 C13 C12 117.6(7)
N5 C13 C8 121.8(7)
C12 C13 C8 120.6(7)
N5 C14 N4 126.6(8)
N5 C14 H14 116.7
N4 C14 H14 116.7
C16 C15 C20 116.4(7)
C16 C15 Ir1 126.8(6)
C20 C15 Ir1 116.5(6)
C17 C16 C15 122.6(8)
C17 C16 H16 118.7
C15 C16 H16 118.7
C19 C18 C17 118.7(9)
C19 C18 H18 120.7
C17 C18 H18 120.7
C18 C19 C20 122.3(9)
C18 C19 H19 118.8
C20 C19 H19 118.8
C15 C20 C19 118.9(9)
C15 C20 C21 114.3(7)
C19 C20 C21 126.6(8)
N2 C21 C22 117.8(9)
N2 C21 C20 112.6(7)
C22 C21 C20 129.6(8)
C27 C22 C21 118.5(9)
C27 C22 C23 115.2(10)
C21 C22 C23 126.3(11)
C24 C23 C22 123.0(13)
C24 C23 H23 118.5
C22 C23 H23 118.5
C23 C24 C25 120.5(14)
C23 C24 H24 119.8
C25 C24 H24 119.8
C24 C25 C26 121.5(12)
C24 C25 H25 119.3
C26 C25 H25 119.3
C25 C26 C27 117.1(14)
C25 C26 H26 121.4
C27 C26 H26 121.4
N3 C27 C22 121.4(8)
N3 C27 C26 116.2(12)
C22 C27 C26 122.5(12)
N3 C28 N2 126.1(9)
N3 C28 H28 116.9
N2 C28 H28 116.9
F5' C29 F4' 104.2(14)
F6 C29 F5 110.8(10)
F5' C29 F6' 111.3(12)
F4' C29 F6' 102.6(13)
F6 C29 F4 100.8(11)
F5 C29 F4 107.4(10)
F5' C29 C1 115.9(10)
F6 C29 C1 116.3(9)
F4' C29 C1 114.4(11)
F5 C29 C1 112.0(10)
F6' C29 C1 107.7(10)
F4 C29 C1 108.6(9)
C66 N6 C67 119.8(7)
C66 N6 C70 123.2(7)
C67 N6 C70 116.9(7)
C68 C67 N6 112.3(11)
C68 C67 C69 115.3(10)
N6 C67 C69 110.0(9)
C68 C67 H67 106.2
N6 C67 H67 106.2
C69 C67 H67 106.2
C67 C68 H68A 109.5
C67 C68 H68B 109.5
H68A C68 H68B 109.5
C67 C68 H68C 109.5
H68A C68 H68C 109.5
H68B C68 H68C 109.5
C67 C69 H69A 109.5
C67 C69 H69B 109.5
H69A C69 H69B 109.5
C67 C69 H69C 109.5
H69A C69 H69C 109.5
H69B C69 H69C 109.5
N6 C70 C72 111.9(7)
N6 C70 C71 112.0(8)
C72 C70 C71 116.2(10)
N6 C70 H70 105.2
C72 C70 H70 105.2
C71 C70 H70 105.2
C70 C71 H71A 109.5
C70 C71 H71B 109.5
H71A C71 H71B 109.5
C70 C71 H71C 109.5
H71A C71 H71C 109.5
H71B C71 H71C 109.5
C70 C72 H72A 109.5
C70 C72 H72B 109.5
H72A C72 H72B 109.5
C70 C72 H72C 109.5
H72A C72 H72C 109.5
H72B C72 H72C 109.5
N1 C31 S2 124.3(6)
N1 C31 S1 123.9(6)
S2 C31 S1 111.8(4)
C31 N1 C35 122.4(6)
C31 N1 C32 122.1(7)
C35 N1 C32 115.5(6)
C33 C32 C34 128.2(11)
C33 C32 N1 115.8(9)
C34 C32 N1 115.4(9)
C33 C32 H32 92.8
C34 C32 H32 92.8
N1 C32 H32 92.8
C32 C33 H33A 109.5
C32 C33 H33B 109.5
H33A C33 H33B 109.5
C32 C33 H33C 109.5
H33A C33 H33C 109.5
H33B C33 H33C 109.5
C32 C34 H34A 109.5
C32 C34 H34B 109.5
H34A C34 H34B 109.5
C32 C34 H34C 109.5
H34A C34 H34C 109.5
H34B C34 H34C 109.5
C37 C35 C36 125.9(8)
C37 C35 N1 115.6(6)
C36 C35 N1 118.3(6)
C37 C35 H35 89.2
C36 C35 H35 93.8
N1 C35 H35 91.5
C35 C36 H36A 109.5
C35 C36 H36B 109.5
H36A C36 H36B 109.5
C35 C36 H36C 109.5
H36A C36 H36C 109.5
H36B C36 H36C 109.5
C35 C37 H37A 108.8
C35 C37 H37B 107.9
H37A C37 H37B 109.5
C35 C37 H37C 111.8
H37A C37 H37C 109.5
H37B C37 H37C 109.5
N9 C38 C39 118.7(6)
N9 C38 C46 112.3(6)
C39 C38 C46 129.0(6)
C44 C39 C40 113.5(6)
C44 C39 C38 117.2(7)
C40 C39 C38 129.3(6)
C41 C40 C39 126.5(8)
C41 C40 H40 116.8
C39 C40 H40 116.8
C40 C41 C42 118.7(9)
C40 C41 H41 120.6
C42 C41 H41 120.6
C43 C42 C41 120.7(8)
C43 C42 H42 119.6
C41 C42 H42 119.6
C42 C43 C44 120.0(8)
C42 C43 H43 120.0
C44 C43 H43 120.0
N10 C44 C39 122.2(7)
N10 C44 C43 117.4(7)
C39 C44 C43 120.4(7)
N10 C45 N9 126.7(7)
N10 C45 H45 116.7
N9 C45 H45 116.7
C47 C46 C51 116.4(6)
C47 C46 C38 129.3(7)
C51 C46 C38 114.2(6)
C48 C47 C46 125.5(8)
C48 C47 H47 117.2
C46 C47 H47 117.2
C47 C48 C49' 118.3(8)
C47 C48 C49 118.3(8)
C47 C48 H48 120.8
C49 C48 H48 120.8
C49' C50 C51 122.5(7)
C49 C50 C51 122.5(7)
C49 C50 H50 118.7
C51 C50 H50 118.7
C50 C51 C46 116.6(6)
C50 C51 Ir2 127.4(5)
C46 C51 Ir2 116.0(5)
C57 C52 C53 116.9(6)
C57 C52 Ir2 117.0(5)
C53 C52 Ir2 126.0(5)
C54 C53 C52 122.1(7)
C54 C53 H53 118.9
C52 C53 H53 118.9
C53 C54 C55 120.3(8)
C53 C54 C73 120.6(8)
C55 C54 C73 119.1(8)
C56 C55 C54 117.9(8)
C56 C55 H55 121.1
C54 C55 H55 121.1
C55 C56 C57 125.2(8)
C55 C56 H56 117.4
C57 C56 H56 117.4
C52 C57 C56 117.1(7)
C52 C57 C58 113.6(6)
C56 C57 C58 129.1(7)
N7 C58 C59 118.8(7)
N7 C58 C57 111.9(6)
C59 C58 C57 129.2(7)
C60 C59 C58 130.6(8)
C60 C59 C64 111.3(7)
C58 C59 C64 118.0(7)
C61 C60 C59 128.8(11)
C61 C60 H60 115.6
C59 C60 H60 115.6
C60 C61 C62 118.0(11)
C60 C61 H61 121.0
C62 C61 H61 121.0
C61 C62 C63 121.0(10)
C61 C62 H62 119.5
C63 C62 H62 119.5
C62 C63 C64 120.0(10)
C62 C63 H63 120.0
C64 C63 H63 120.0
N8 C64 C63 117.5(9)
N8 C64 C59 121.6(7)
C63 C64 C59 120.9(9)
N8 C65 N7 126.3(8)
N8 C65 H65 116.9
N7 C65 H65 116.9
N6 C66 S3 123.6(6)
N6 C66 S4 124.2(6)
S3 C66 S4 112.2(4)
F7 C73 F9 106.8(11)
F8' C73 F7' 115.4(15)
F7 C73 F8 112.6(13)
F9 C73 F8 101.3(10)
F8' C73 F9' 101.0(14)
F7' C73 F9' 98.3(11)
F8' C73 C54 116.5(11)
F7 C73 C54 112.1(11)
F9 C73 C54 110.9(10)
F7' C73 C54 113.1(9)
F8 C73 C54 112.6(8)
F9' C73 C54 109.8(11)
C18 C17 C16 120.9(9)
C18 C17 C30 118.9(9)
C16 C17 C30 120.1(9)
F3 C30 F1 110.8(11)
F3 C30 F2 109.6(11)
F1 C30 F2 102.4(10)
F3 C30 C17 117.0(12)
F1 C30 C17 108.2(12)
F2 C30 C17 107.9(11)
C50 C49 C48 120.4(7)
C50 C49 C74 121.7(15)
C48 C49 C74 117.8(15)
F11 C74 F10 117.7(14)
F11 C74 F12 102.2(19)
F10 C74 F12 99.0(18)
F11 C74 C49 118(2)
F10 C74 C49 114(2)
F12 C74 C49 101.8(12)
C50 C49' C48 120.4(7)
C50 C49' C74' 119(2)
C48 C49' C74' 120(2)
F10' C74' F11' 112(2)
F10' C74' F12' 100(3)
F11' C74' F12' 103(2)
F10' C74' C49' 119(3)
F11' C74' C49' 114(3)
F12' C74' C49' 105(2)
C15 Ir1 C5 94.2(3)
C15 Ir1 N2 78.2(3)
C5 Ir1 N2 94.2(3)
C15 Ir1 N4 93.2(3)
C5 Ir1 N4 77.9(3)
N2 Ir1 N4 168.0(2)
C15 Ir1 S1 167.58(19)
C5 Ir1 S1 98.12(18)
N2 Ir1 S1 98.90(18)
N4 Ir1 S1 91.28(16)
C15 Ir1 S2 96.6(2)
C5 Ir1 S2 169.18(18)
N2 Ir1 S2 88.71(17)
N4 Ir1 S2 100.74(15)
S1 Ir1 S2 71.11(6)
C52 Ir2 C51 93.0(3)
C52 Ir2 N7 78.4(3)
C51 Ir2 N7 93.9(3)
C52 Ir2 N9 95.8(2)
C51 Ir2 N9 79.0(2)
N7 Ir2 N9 170.7(2)
C52 Ir2 S4 167.8(2)
C51 Ir2 S4 98.98(19)
N7 Ir2 S4 98.54(17)
N9 Ir2 S4 88.65(16)
C52 Ir2 S3 96.69(19)
C51 Ir2 S3 170.07(19)
N7 Ir2 S3 90.15(17)
N9 Ir2 S3 97.84(16)
S4 Ir2 S3 71.42(7)
C21 N2 C28 119.1(7)
C21 N2 Ir1 117.6(5)
C28 N2 Ir1 123.1(6)
C28 N3 C27 116.5(9)
C7 N4 C14 119.9(6)
C7 N4 Ir1 118.1(4)
C14 N4 Ir1 121.7(5)
C14 N5 C13 116.6(7)
C58 N7 C65 118.6(7)
C58 N7 Ir2 118.7(5)
C65 N7 Ir2 122.5(5)
C65 N8 C64 116.6(8)
C45 N9 C38 118.5(6)
C45 N9 Ir2 123.1(5)
C38 N9 Ir2 118.4(4)
C45 N10 C44 116.7(6)
C31 S1 Ir1 88.5(2)
C31 S2 Ir1 88.5(2)
C66 S3 Ir2 88.2(3)
C66 S4 Ir2 88.1(3)

loop_
_geom_bond_atom_site_label_1
_geom_bond_atom_site_label_2
_geom_bond_distance
C1 C6 1.367(10)
C1 C2 1.372(11)
C1 C29 1.496(12)
C2 C3 1.298(10)
C2 H2 0.9300
C3 C4 1.426(10)
C3 H3 0.9300
C4 C5 1.398(9)
C4 C7 1.469(10)
C5 C6 1.404(10)
C5 Ir1 2.011(7)
C6 H6 0.9300
C7 N4 1.347(8)
C7 C8 1.441(10)
C8 C9 1.425(10)
C8 C13 1.429(10)
C9 C10 1.284(11)
C9 H9 0.9300
C10 C11 1.364(13)
C10 H10 0.9300
C11 C12 1.365(12)
C11 H11 0.9300
C12 C13 1.393(11)
C12 H12 0.9300
C13 N5 1.365(10)
C14 N5 1.294(10)
C14 N4 1.368(9)
C14 H14 0.9300
C15 C16 1.397(11)
C15 C20 1.405(11)
C15 Ir1 2.007(7)
C16 C17 1.373(11)
C16 H16 0.9300
C18 C19 1.344(13)
C18 C17 1.366(13)
C18 H18 0.9300
C19 C20 1.426(12)
C19 H19 0.9300
C20 C21 1.452(12)
C21 N2 1.358(10)
C21 C22 1.409(12)
C22 C27 1.406(14)
C22 C23 1.433(13)
C23 C24 1.331(15)
C23 H23 0.9300
C24 C25 1.371(19)
C24 H24 0.9300
C25 C26 1.400(18)
C25 H25 0.9300
C26 C27 1.413(13)
C26 H26 0.9300
C27 N3 1.375(13)
C28 N3 1.295(10)
C28 N2 1.370(10)
C28 H28 0.9300
C29 F5' 1.268(16)
C29 F6 1.293(14)
C29 F4' 1.307(19)
C29 F5 1.351(15)
C29 F6' 1.378(18)
C29 F4 1.383(17)
N6 C66 1.329(9)
N6 C67 1.492(12)
N6 C70 1.496(11)
C67 C68 1.477(16)
C67 C69 1.499(15)
C67 H67 0.9800
C68 H68A 0.9600
C68 H68B 0.9600
C68 H68C 0.9600
C69 H69A 0.9600
C69 H69B 0.9600
C69 H69C 0.9600
C70 C72 1.504(13)
C70 C71 1.539(14)
C70 H70 0.9800
C71 H71A 0.9600
C71 H71B 0.9600
C71 H71C 0.9600
C72 H72A 0.9600
C72 H72B 0.9600
C72 H72C 0.9600
C31 N1 1.319(8)
C31 S2 1.723(7)
C31 S1 1.733(7)
N1 C35 1.487(7)
N1 C32 1.502(11)
C32 C33 1.392(14)
C32 C34 1.427(14)
C32 H32 0.9800
C33 H33A 0.9600
C33 H33B 0.9600
C33 H33C 0.9600
C34 H34A 0.9600
C34 H34B 0.9600
C34 H34C 0.9600
C35 C37 1.376(10)
C35 C36 1.411(14)
C35 H35 0.9800
C36 H36A 0.9600
C36 H36B 0.9600
C36 H36C 0.9600
C37 H37A 0.9600
C37 H37B 0.9600
C37 H37C 0.9600
C38 N9 1.362(8)
C38 C39 1.425(9)
C38 C46 1.471(9)
C39 C44 1.408(9)
C39 C40 1.418(11)
C40 C41 1.294(11)
C40 H40 0.9300
C41 C42 1.372(12)
C41 H41 0.9300
C42 C43 1.356(12)
C42 H42 0.9300
C43 C44 1.408(10)
C43 H43 0.9300
C44 N10 1.363(10)
C45 N10 1.295(9)
C45 N9 1.361(8)
C45 H45 0.9300
C46 C47 1.399(10)
C46 C51 1.432(10)
C47 C48 1.313(10)
C47 H47 0.9300
C48 C49' 1.366(11)
C48 C49 1.366(11)
C48 H48 0.9300
C50 C49' 1.367(10)
C50 C49 1.367(10)
C50 C51 1.398(9)
C50 H50 0.9300
C51 Ir2 2.002(7)
C52 C57 1.411(9)
C52 C53 1.414(10)
C52 Ir2 1.995(7)
C53 C54 1.363(10)
C53 H53 0.9300
C54 C55 1.400(12)
C54 C73 1.496(12)
C55 C56 1.309(11)
C55 H55 0.9300
C56 C57 1.414(10)
C56 H56 0.9300
C57 C58 1.472(10)
C58 N7 1.359(9)
C58 C59 1.417(10)
C59 C60 1.406(12)
C59 C64 1.425(11)
C60 C61 1.290(12)
C60 H60 0.9300
C61 C62 1.351(15)
C61 H61 0.9300
C62 C63 1.359(14)
C62 H62 0.9300
C63 C64 1.396(11)
C63 H63 0.9300
C64 N8 1.368(11)
C65 N8 1.311(10)
C65 N7 1.377(9)
C65 H65 0.9300
C66 S3 1.719(7)
C66 S4 1.725(8)
C73 F8' 1.19(2)
C73 F7 1.255(16)
C73 F9 1.324(14)
C73 F7' 1.348(15)
C73 F8 1.374(14)
C73 F9' 1.419(19)
C17 C30 1.500(9)
C30 F3 1.320(16)
C30 F1 1.376(16)
C30 F2 1.390(16)
C49 C74 1.511(9)
C74 F11 1.25(3)
C74 F10 1.26(4)
C74 F12 1.47(2)
C49' C74' 1.509(10)
C74' F10' 1.22(4)
C74' F11' 1.26(5)
C74' F12' 1.45(4)
Ir1 N2 2.052(6)
Ir1 N4 2.052(6)
Ir1 S1 2.4570(18)
Ir1 S2 2.4650(18)
Ir2 N7 2.036(6)
Ir2 N9 2.045(5)
Ir2 S4 2.4488(19)
Ir2 S3 2.4499(19)
